data_4121823
loop_
_publ_author_name
'Yamanaka, Shoji'
'Komatsu, Masaya'
'Tanaka, Masashi'
'Sawa, Hiroshi'
'Inumaru, Kei'

_publ_section_title
;
 High-Pressure Synthesis and Structural Characterization of the Type II
 Clathrate Compound Na30.5Si136 Encapsulating Two Sodium Atoms in the Same
 Silicon Polyhedral Cages.
;
_journal_issue 21
_journal_name_full 'Journal of the American Chemical Society'
_journal_page_first 7717
_journal_page_last 7725
_journal_paper_doi 10.1021/ja502733e
_journal_volume 136
_journal_year 2014
_chemical_absolute_configuration unk
_chemical_compound_source 'synthesis as described'
_chemical_formula_moiety 'Na7.5 Si34'
_chemical_formula_sum 'Na7.5 Si34'
_chemical_formula_weight 1127.34
_chemical_name_systematic
;
 ?
;
_space_group_IT_number 198
_symmetry_cell_setting cubic
_symmetry_Int_Tables_number 198
_symmetry_space_group_name_Hall 'P 2ac 2ab 3'
_symmetry_space_group_name_H-M 'P 21 3'
_atom_sites_solution_primary direct
_atom_sites_solution_secondary difmap
_audit_conform_dict_location ftp://ftp.iucr.org/pub/cif_core.dic
_audit_conform_dict_name cif_core.dic
_audit_conform_dict_version 2.3
_audit_creation_date 2013-01-15T15:34:33-00:00
_audit_creation_method 'WinGX routine CIF_UPDATE'
_cell_angle_alpha 90
_cell_angle_beta 90
_cell_angle_gamma 90
_cell_formula_units_Z 4
_cell_length_a 14.7679(3)
_cell_length_b 14.7679(3)
_cell_length_c 14.7679(3)
_cell_measurement_reflns_used 0
_cell_measurement_temperature 90
_cell_measurement_theta_max 0
_cell_measurement_theta_min 0
_cell_measurement_wavelength 0.71073
_cell_volume 3220.74(11)
_computing_molecular_graphics 'Ortep-3 for Windows (Farrugia, 1997)'
_computing_publication_material 'WinGX publication routines (Farrugia, 1999)'
_computing_structure_refinement 'SHELXL-97 (Sheldrick, 1997)'
_computing_structure_solution 'SHELXS-86 (Sheldrick, 1986)'
_diffrn_ambient_temperature 90
_diffrn_measured_fraction_theta_full 0.965
_diffrn_measured_fraction_theta_max 0.965
_diffrn_radiation_monochromator graphite
_diffrn_radiation_probe x-ray
_diffrn_radiation_type MoK\a
_diffrn_radiation_wavelength 0.71069
_diffrn_reflns_av_R_equivalents 0.0191
_diffrn_reflns_av_unetI/netI 0.0119
_diffrn_reflns_limit_h_max 19
_diffrn_reflns_limit_h_min -18
_diffrn_reflns_limit_k_max 19
_diffrn_reflns_limit_k_min -13
_diffrn_reflns_limit_l_max 18
_diffrn_reflns_limit_l_min -20
_diffrn_reflns_number 19004
_diffrn_reflns_theta_full 28.92
_diffrn_reflns_theta_max 28.92
_diffrn_reflns_theta_min 1.38
_exptl_absorpt_coefficient_mu 1.417
_exptl_absorpt_correction_T_max 0.809
_exptl_absorpt_correction_T_min 0.649
_exptl_absorpt_correction_type empirical
_exptl_absorpt_process_details 'Bruker SADABS'
_exptl_crystal_colour black
_exptl_crystal_density_diffrn 2.325
_exptl_crystal_density_method 'not measured'
_exptl_crystal_description prism
_exptl_crystal_F_000 2234
_exptl_crystal_size_max 0.39
_exptl_crystal_size_mid 0.26
_exptl_crystal_size_min 0.15
_refine_diff_density_max 0.741
_refine_diff_density_min -1.267
_refine_diff_density_rms 0.107
_refine_ls_abs_structure_details 'Flack H D (1983), Acta Cryst. A39, 876-881'
_refine_ls_abs_structure_Flack 0.2(11)
_refine_ls_extinction_coef 0.00030(7)
_refine_ls_extinction_expression Fc^*^=kFc[1+0.001xFc^2^\l^3^/sin(2\q)]^-1/4^
_refine_ls_extinction_method SHELXL
_refine_ls_goodness_of_fit_ref 1.137
_refine_ls_matrix_type full
_refine_ls_number_parameters 87
_refine_ls_number_reflns 2703
_refine_ls_number_restraints 0
_refine_ls_restrained_S_all 1.137
_refine_ls_R_factor_all 0.0422
_refine_ls_R_factor_gt 0.0345
_refine_ls_shift/su_max 0
_refine_ls_shift/su_mean 0
_refine_ls_structure_factor_coef Fsqd
_refine_ls_weighting_details 'calc w=1/[\s^2^(Fo^2^)+(0.0205P)^2^+10.5740P] where P=(Fo^2^+2Fc^2^)/3'
_refine_ls_weighting_scheme calc
_refine_ls_wR_factor_gt 0.0791
_refine_ls_wR_factor_ref 0.0873
_reflns_number_gt 2415
_reflns_number_total 2703
_reflns_threshold_expression >2sigma(I)
_cod_data_source_file ja502733e_si_003.cif
_cod_data_source_block Na30.5Si136_90K
_cod_depositor_comments 'Adding full bibliography for 4121822--4121827.cif.'
_cod_database_code 4121823

loop_
_symmetry_equiv_pos_as_xyz
'x, y, z'
'-x+1/2, -y, z+1/2'
'x+1/2, -y+1/2, -z'
'-x, y+1/2, -z+1/2'
'z, x, y'
'y, z, x'
'-z+1/2, -x, y+1/2'
'-y, z+1/2, -x+1/2'
'z+1/2, -x+1/2, -y'
'-y+1/2, -z, x+1/2'
'-z, x+1/2, -y+1/2'
'y+1/2, -z+1/2, -x'

loop_
_atom_site_label
_atom_site_type_symbol
_atom_site_fract_x
_atom_site_fract_y
_atom_site_fract_z
_atom_site_U_iso_or_equiv
_atom_site_adp_type
_atom_site_occupancy
_atom_site_symmetry_multiplicity
_atom_site_calc_flag
_atom_site_refinement_flags
Si11 Si -0.24752(9) 0.24752(9) -0.25248(9) 0.00727(19) Uani 1 3 d S
Si12 Si 0.00208(10) -0.00208(10) -0.50208(10) 0.00727(19) Uani 1 3 d S
Si21 Si -0.33862(9) 0.33862(9) -0.16138(9) 0.00743(13) Uani 1 3 d S
Si22 Si -0.15774(11) 0.15391(10) -0.15869(10) 0.00743(13) Uani 1 1 d .
Si23 Si 0.09513(10) -0.09513(10) -0.59513(10) 0.00743(13) Uani 1 3 d S
Si24 Si 0.09408(10) 0.08940(10) -0.40693(10) 0.00743(13) Uani 1 1 d .
Si31 Si 0.31013(11) 0.00701(10) -0.69220(11) 0.00692(11) Uani 1 1 d .
Si32 Si -0.30509(11) 0.49255(10) -0.19465(10) 0.00692(11) Uani 1 1 d .
Si33 Si -0.31046(10) 0.69019(11) 0.00522(10) 0.00692(11) Uani 1 1 d .
Si34 Si -0.19531(11) 0.00267(10) -0.19678(10) 0.00692(11) Uani 1 1 d .
Si35 Si -0.24808(9) 0.55404(10) -0.05806(11) 0.00692(11) Uani 1 1 d .
Si36 Si 0.05426(11) 0.05527(10) -0.25336(10) 0.00692(11) Uani 1 1 d .
Si37 Si 0.24853(10) -0.05883(10) -0.55986(10) 0.00692(11) Uani 1 1 d .
Si38 Si -0.05922(10) -0.06236(10) -0.25632(10) 0.00692(11) Uani 1 1 d .
Na11 Na -0.12335(14) 0.12335(14) -0.37665(14) 0.0107(11) Uani 1 3 d S
Na12 Na -0.12349(18) 0.37182(13) -0.12421(18) 0.0113(4) Uani 1 1 d .
Na21 Na -0.5025(16) 0.5025(16) 0.0025(16) 0.109(15) Uani 0.36(3) 3 d SP
Na22 Na -0.0571(2) -0.0571(2) -0.0571(2) 0.0159(16) Uani 0.740(17) 3 d SP
Na23 Na -0.4499(2) 0.4499(2) -0.0501(2) 0.024(2) Uani 0.66(2) 3 d SP
Na31 Na -0.2532(9) -0.2532(9) -0.2532(9) 0.043(7) Uiso 0.28(2) 3 d SP
Na32 Na -0.3020(5) 0.6928(5) -0.1929(5) 0.011(2) Uiso 0.254(9) 1 d P
Na33 Na 0.1953(4) 0.1950(4) -0.2912(5) 0.010(2) Uiso 0.256(9) 1 d P

loop_
_atom_site_aniso_label
_atom_site_aniso_U_11
_atom_site_aniso_U_22
_atom_site_aniso_U_33
_atom_site_aniso_U_23
_atom_site_aniso_U_13
_atom_site_aniso_U_12
Si11 0.00727(19) 0.00727(19) 0.00727(19) -0.0026(5) 0.0026(5) 0.0026(5)
Si12 0.00727(19) 0.00727(19) 0.00727(19) -0.0026(5) 0.0026(5) 0.0026(5)
Si21 0.00743(13) 0.00743(13) 0.00743(13) -0.0016(2) 0.0016(2) 0.0016(2)
Si22 0.00743(13) 0.00743(13) 0.00743(13) -0.0016(2) 0.0016(2) 0.0016(2)
Si23 0.00743(13) 0.00743(13) 0.00743(13) -0.0016(2) 0.0016(2) 0.0016(2)
Si24 0.00743(13) 0.00743(13) 0.00743(13) -0.0016(2) 0.0016(2) 0.0016(2)
Si31 0.0060(2) 0.0069(2) 0.0079(3) -0.00062(16) 0.00078(14) 0.00100(13)
Si32 0.0060(2) 0.0069(2) 0.0079(3) -0.00062(16) 0.00078(14) 0.00100(13)
Si33 0.0060(2) 0.0069(2) 0.0079(3) -0.00062(16) 0.00078(14) 0.00100(13)
Si34 0.0060(2) 0.0069(2) 0.0079(3) -0.00062(16) 0.00078(14) 0.00100(13)
Si35 0.0060(2) 0.0069(2) 0.0079(3) -0.00062(16) 0.00078(14) 0.00100(13)
Si36 0.0060(2) 0.0069(2) 0.0079(3) -0.00062(16) 0.00078(14) 0.00100(13)
Si37 0.0060(2) 0.0069(2) 0.0079(3) -0.00062(16) 0.00078(14) 0.00100(13)
Si38 0.0060(2) 0.0069(2) 0.0079(3) -0.00062(16) 0.00078(14) 0.00100(13)
Na11 0.0107(11) 0.0107(11) 0.0107(11) -0.0004(10) 0.0004(10) 0.0004(10)
Na12 0.0126(10) 0.0093(14) 0.0120(10) -0.0015(7) 0.0007(10) -0.0007(6)
Na21 0.109(15) 0.109(15) 0.109(15) 0.005(9) -0.005(9) -0.005(9)
Na22 0.0159(16) 0.0159(16) 0.0159(16) -0.0066(9) -0.0066(9) -0.0066(9)
Na23 0.024(2) 0.024(2) 0.024(2) -0.0107(11) 0.0107(11) 0.0107(11)

loop_
_atom_type_symbol
_atom_type_number_in_cell
Na 32
Si 136

loop_
_geom_angle_atom_site_label_1
_geom_angle_atom_site_label_2
_geom_angle_atom_site_label_3
_geom_angle
_geom_angle_site_symmetry_1
_geom_angle_site_symmetry_3
Si21 Si11 Si22 108.86(6) . 7_454
Si21 Si11 Si22 108.86(6) . 8_554
Si22 Si11 Si22 110.08(6) 7_454 8_554
Si21 Si11 Si22 108.86(6) . .
Si22 Si11 Si22 110.08(6) 7_454 .
Si22 Si11 Si22 110.08(6) 8_554 .
Si21 Si11 Na11 180.00(17) . .
Si22 Si11 Na11 71.14(6) 7_454 .
Si22 Si11 Na11 71.14(6) 8_554 .
Si22 Si11 Na11 71.14(6) . .
Si21 Si11 Na12 70.04(6) . .
Si22 Si11 Na12 178.88(11) 7_454 .
Si22 Si11 Na12 70.27(6) 8_554 .
Si22 Si11 Na12 70.66(4) . .
Na11 Si11 Na12 109.96(6) . .
Si21 Si11 Na12 70.04(6) . 8_554
Si22 Si11 Na12 70.27(6) 7_454 8_554
Si22 Si11 Na12 70.66(4) 8_554 8_554
Si22 Si11 Na12 178.88(11) . 8_554
Na11 Si11 Na12 109.96(6) . 8_554
Na12 Si11 Na12 108.98(6) . 8_554
Si21 Si11 Na12 70.04(6) . 7_454
Si22 Si11 Na12 70.66(4) 7_454 7_454
Si22 Si11 Na12 178.88(11) 8_554 7_454
Si22 Si11 Na12 70.27(6) . 7_454
Na11 Si11 Na12 109.96(6) . 7_454
Na12 Si11 Na12 108.98(6) . 7_454
Na12 Si11 Na12 108.98(6) 8_554 7_454
Si24 Si12 Si24 109.09(6) . 7_454
Si24 Si12 Si24 109.09(6) . 8_554
Si24 Si12 Si24 109.09(6) 7_454 8_554
Si24 Si12 Si23 109.85(6) . .
Si24 Si12 Si23 109.85(6) 7_454 .
Si24 Si12 Si23 109.85(6) 8_554 .
Si24 Si12 Na12 179.06(11) . 5_554
Si24 Si12 Na12 70.40(4) 7_454 5_554
Si24 Si12 Na12 70.49(6) 8_554 5_554
Si23 Si12 Na12 71.08(6) . 5_554
Si24 Si12 Na12 70.40(4) . 4_544
Si24 Si12 Na12 70.49(6) 7_454 4_544
Si24 Si12 Na12 179.06(11) 8_554 4_544
Si23 Si12 Na12 71.08(6) . 4_544
Na12 Si12 Na12 110.02(6) 5_554 4_544
Si24 Si12 Na12 70.49(6) . 10_554
Si24 Si12 Na12 179.06(11) 7_454 10_554
Si24 Si12 Na12 70.40(4) 8_554 10_554
Si23 Si12 Na12 71.08(6) . 10_554
Na12 Si12 Na12 110.02(6) 5_554 10_554
Na12 Si12 Na12 110.02(6) 4_544 10_554
Si24 Si12 Na11 70.15(6) . .
Si24 Si12 Na11 70.15(6) 7_454 .
Si24 Si12 Na11 70.15(6) 8_554 .
Si23 Si12 Na11 180.00(15) . .
Na12 Si12 Na11 108.92(6) 5_554 .
Na12 Si12 Na11 108.92(6) 4_544 .
Na12 Si12 Na11 108.92(6) 10_554 .
Si11 Si21 Si32 108.21(6) . .
Si11 Si21 Si32 108.21(6) . 8_554
Si32 Si21 Si32 110.71(6) . 8_554
Si11 Si21 Si32 108.21(6) . 7_454
Si32 Si21 Si32 110.71(6) . 7_454
Si32 Si21 Si32 110.71(6) 8_554 7_454
Si11 Si21 Na23 180.00(17) . .
Si32 Si21 Na23 71.79(6) . .
Si32 Si21 Na23 71.79(6) 8_554 .
Si32 Si21 Na23 71.79(6) 7_454 .
Si11 Si21 Na12 67.76(5) . 8_554
Si32 Si21 Na12 70.68(6) . 8_554
Si32 Si21 Na12 71.83(5) 8_554 8_554
Si32 Si21 Na12 175.91(10) 7_454 8_554
Na23 Si21 Na12 112.24(5) . 8_554
Si11 Si21 Na12 67.76(5) . .
Si32 Si21 Na12 71.83(5) . .
Si32 Si21 Na12 175.91(10) 8_554 .
Si32 Si21 Na12 70.68(6) 7_454 .
Na23 Si21 Na12 112.24(5) . .
Na12 Si21 Na12 106.57(6) 8_554 .
Si11 Si21 Na12 67.76(5) . 7_454
Si32 Si21 Na12 175.91(10) . 7_454
Si32 Si21 Na12 70.68(6) 8_554 7_454
Si32 Si21 Na12 71.83(5) 7_454 7_454
Na23 Si21 Na12 112.24(5) . 7_454
Na12 Si21 Na12 106.57(6) 8_554 7_454
Na12 Si21 Na12 106.57(6) . 7_454
Si31 Si22 Si33 110.07(8) 9 11
Si31 Si22 Si11 107.69(9) 9 .
Si33 Si22 Si11 106.83(8) 11 .
Si31 Si22 Si34 112.79(8) 9 .
Si33 Si22 Si34 112.77(8) 11 .
Si11 Si22 Si34 106.31(7) . .
Si31 Si22 Na12 71.86(6) 9 7_454
Si33 Si22 Na12 173.80(8) 11 7_454
Si11 Si22 Na12 67.06(6) . 7_454
Si34 Si22 Na12 70.96(7) . 7_454
Si31 Si22 Na11 173.64(8) 9 .
Si33 Si22 Na11 71.96(6) 11 .
Si11 Si22 Na11 66.02(7) . .
Si34 Si22 Na11 71.00(5) . .
Na12 Si22 Na11 105.49(6) 7_454 .
Si31 Si22 Na12 70.52(7) 9 .
Si33 Si22 Na12 70.51(7) 11 .
Si11 Si22 Na12 66.78(5) . .
Si34 Si22 Na12 173.09(8) . .
Na12 Si22 Na12 105.24(9) 7_454 .
Na11 Si22 Na12 105.15(6) . .
Si12 Si23 Si37 107.00(6) . .
Si12 Si23 Si37 107.00(6) . 8_554
Si37 Si23 Si37 111.82(6) . 8_554
Si12 Si23 Si37 107.00(6) . 7_454
Si37 Si23 Si37 111.82(6) . 7_454
Si37 Si23 Si37 111.82(6) 8_554 7_454
Si12 Si23 Na12 65.93(5) . 5_554
Si37 Si23 Na12 172.85(10) . 5_554
Si37 Si23 Na12 70.55(5) 8_554 5_554
Si37 Si23 Na12 72.46(6) 7_454 5_554
Si12 Si23 Na12 65.93(5) . 10_554
Si37 Si23 Na12 70.55(5) . 10_554
Si37 Si23 Na12 72.46(6) 8_554 10_554
Si37 Si23 Na12 172.85(10) 7_454 10_554
Na12 Si23 Na12 104.51(6) 5_554 10_554
Si12 Si23 Na12 65.93(5) . 4_544
Si37 Si23 Na12 72.46(6) . 4_544
Si37 Si23 Na12 172.85(10) 8_554 4_544
Si37 Si23 Na12 70.55(5) 7_454 4_544
Na12 Si23 Na12 104.51(6) 5_554 4_544
Na12 Si23 Na12 104.51(6) 10_554 4_544
Si12 Si24 Si38 107.92(7) . 8_554
Si12 Si24 Si35 106.97(9) . 4_544
Si38 Si24 Si35 110.55(8) 8_554 4_544
Si12 Si24 Si36 107.44(8) . .
Si38 Si24 Si36 110.61(8) 8_554 .
Si35 Si24 Si36 113.10(8) 4_544 .
Si12 Si24 Na33 177.63(16) . .
Si38 Si24 Na33 72.25(14) 8_554 .
Si35 Si24 Na33 75.03(14) 4_544 .
Si36 Si24 Na33 70.42(15) . .
Si12 Si24 Na12 66.49(6) . 4_544
Si38 Si24 Na12 174.40(7) 8_554 4_544
Si35 Si24 Na12 71.93(6) 4_544 4_544
Si36 Si24 Na12 72.14(7) . 4_544
Na33 Si24 Na12 113.34(14) . 4_544
Si12 Si24 Na12 66.42(6) . 10_554
Si38 Si24 Na12 71.04(8) 8_554 10_554
Si35 Si24 Na12 71.16(6) 4_544 10_554
Si36 Si24 Na12 173.68(8) . 10_554
Na33 Si24 Na12 115.68(16) . 10_554
Na12 Si24 Na12 105.70(9) 4_544 10_554
Si12 Si24 Na11 66.91(7) . .
Si38 Si24 Na11 71.92(5) 8_554 .
Si35 Si24 Na11 173.86(8) 4_544 .
Si36 Si24 Na11 70.30(6) . .
Na33 Si24 Na11 111.10(14) . .
Na12 Si24 Na11 105.11(6) 4_544 .
Na12 Si24 Na11 105.03(6) 10_554 .
Si22 Si31 Si37 107.39(7) 10_554 .
Si22 Si31 Si36 105.03(8) 10_554 2_554
Si37 Si31 Si36 118.56(9) . 2_554
Si22 Si31 Si32 108.02(8) 10_554 3_554
Si37 Si31 Si32 107.80(8) . 3_554
Si36 Si31 Si32 109.59(9) 2_554 3_554
Si22 Si31 Na32 162.55(17) 10_554 9_545
Si37 Si31 Na32 65.52(13) . 9_545
Si36 Si31 Na32 68.00(13) 2_554 9_545
Si32 Si31 Na32 89.42(16) 3_554 9_545
Si22 Si31 Na33 162.42(14) 10_554 2_554
Si37 Si31 Na33 89.15(13) . 2_554
Si36 Si31 Na33 60.45(13) 2_554 2_554
Si32 Si31 Na33 71.16(12) 3_554 2_554
Na32 Si31 Na33 25.93(17) 9_545 2_554
Si22 Si31 Na12 67.96(8) 10_554 10_554
Si37 Si31 Na12 69.75(7) . 10_554
Si36 Si31 Na12 171.05(9) 2_554 10_554
Si32 Si31 Na12 68.83(7) 3_554 10_554
Na32 Si31 Na12 120.33(14) 9_545 10_554
Na33 Si31 Na12 125.25(13) 2_554 10_554
Si22 Si31 Na12 66.82(7) 10_554 3_554
Si37 Si31 Na12 171.22(10) . 3_554
Si36 Si31 Na12 69.98(7) 2_554 3_554
Si32 Si31 Na12 69.20(7) 3_554 3_554
Na32 Si31 Na12 121.95(14) 9_545 3_554
Na33 Si31 Na12 97.41(13) 2_554 3_554
Na12 Si31 Na12 101.60(10) 10_554 3_554
Si35 Si32 Si21 105.35(7) . .
Si35 Si32 Si31 110.02(9) . 3_454
Si21 Si32 Si31 107.21(8) . 3_454
Si35 Si32 Si37 115.98(7) . 10_454
Si21 Si32 Si37 107.13(8) . 10_454
Si31 Si32 Si37 110.62(9) 3_454 10_454
Si35 Si32 Na32 66.65(14) . .
Si21 Si32 Na32 163.20(17) . .
Si31 Si32 Na32 89.56(16) 3_454 .
Si37 Si32 Na32 66.47(14) 10_454 .
Si35 Si32 Na23 74.65(6) . .
Si21 Si32 Na23 61.18(9) . .
Si31 Si32 Na23 168.38(10) 3_454 .
Si37 Si32 Na23 75.25(7) 10_454 .
Na32 Si32 Na23 102.04(16) . .
Si35 Si32 Na12 171.19(10) . 8_554
Si21 Si32 Na12 67.12(7) . 8_554
Si31 Si32 Na12 69.42(6) 3_454 8_554
Si37 Si32 Na12 71.63(6) 10_454 8_554
Na32 Si32 Na12 121.84(14) . 8_554
Na23 Si32 Na12 104.26(7) . 8_554
Si35 Si32 Na12 70.02(8) . .
Si21 Si32 Na12 66.29(7) . .
Si31 Si32 Na12 69.60(7) 3_454 .
Si37 Si32 Na12 172.63(8) 10_454 .
Na32 Si32 Na12 120.79(15) . .
Na23 Si32 Na12 103.24(8) . .
Na12 Si32 Na12 102.06(10) 8_554 .
Si35 Si32 Na33 63.04(12) . 4_554
Si21 Si32 Na33 161.91(14) . 4_554
Si31 Si32 Na33 67.36(12) 3_454 4_554
Si37 Si32 Na33 90.78(13) 10_454 4_554
Na32 Si32 Na33 27.87(18) . 4_554
Na23 Si32 Na33 123.45(14) . 4_554
Na12 Si32 Na33 122.95(13) 8_554 4_554
Na12 Si32 Na33 95.97(13) . 4_554
Si22 Si33 Si36 104.23(8) 12_455 12_455
Si22 Si33 Si34 108.19(8) 12_455 5_565
Si36 Si33 Si34 107.78(10) 12_455 5_565
Si22 Si33 Si35 106.98(8) 12_455 .
Si36 Si33 Si35 120.55(8) 12_455 .
Si34 Si33 Si35 108.53(8) 5_565 .
Si22 Si33 Na32 164.97(17) 12_455 .
Si36 Si33 Na32 70.05(14) 12_455 .
Si34 Si33 Na32 86.84(16) 5_565 .
Si35 Si33 Na32 66.79(14) . .
Si22 Si33 Na33 161.17(14) 12_455 12_455
Si36 Si33 Na33 60.69(13) 12_455 12_455
Si34 Si33 Na33 69.50(12) 5_565 12_455
Si35 Si33 Na33 91.13(14) . 12_455
Na32 Si33 Na33 25.98(18) . 12_455
Si22 Si33 Na12 67.95(8) 12_455 12_455
Si36 Si33 Na12 169.35(8) 12_455 12_455
Si34 Si33 Na12 69.45(7) 5_565 12_455
Si35 Si33 Na12 69.60(7) . 12_455
Na32 Si33 Na12 119.34(15) . 12_455
Na33 Si33 Na12 125.19(13) 12_455 12_455
Si22 Si33 Na11 66.80(7) 12_455 2_465
Si36 Si33 Na11 68.27(7) 12_455 2_465
Si34 Si33 Na11 68.67(6) 5_565 2_465
Si35 Si33 Na11 170.88(10) . 2_465
Na32 Si33 Na11 120.91(15) . 2_465
Na33 Si33 Na11 95.79(14) 12_455 2_465
Na12 Si33 Na11 101.46(10) 12_455 2_465
Si38 Si34 Si22 104.74(8) 5 .
Si38 Si34 Si33 109.10(9) 5 6_455
Si22 Si34 Si33 108.57(8) . 6_455
Si38 Si34 Si38 118.24(7) 5 .
Si22 Si34 Si38 105.59(8) . .
Si33 Si34 Si38 110.07(9) 6_455 .
Si38 Si34 Na22 64.72(5) 5 .
Si22 Si34 Na22 87.43(10) . .
Si33 Si34 Na22 163.99(11) 6_455 .
Si38 Si34 Na22 64.42(5) . .
Si38 Si34 Na33 92.33(14) 5 7_454
Si22 Si34 Na33 162.44(14) . 7_454
Si33 Si34 Na33 68.53(13) 6_455 7_454
Si38 Si34 Na33 61.52(13) . 7_454
Na22 Si34 Na33 96.39(14) . 7_454
Si38 Si34 Na12 69.52(7) 5 7_454
Si22 Si34 Na12 67.29(7) . 7_454
Si33 Si34 Na12 68.99(7) 6_455 7_454
Si38 Si34 Na12 171.25(8) . 7_454
Na22 Si34 Na12 118.86(7) . 7_454
Na33 Si34 Na12 124.15(13) 7_454 7_454
Si38 Si34 Na11 170.54(9) 5 .
Si22 Si34 Na11 67.35(7) . .
Si33 Si34 Na11 70.13(6) 6_455 .
Si38 Si34 Na11 70.01(7) . .
Na22 Si34 Na11 118.53(6) . .
Na33 Si34 Na11 96.00(13) 7_454 .
Na12 Si34 Na11 101.93(10) 7_454 .
Si38 Si34 Na33 58.40(12) 5 12_445
Si22 Si34 Na33 160.59(14) . 12_445
Si33 Si34 Na33 72.05(11) 6_455 12_445
Si38 Si34 Na33 91.87(13) . 12_445
Na22 Si34 Na33 92.72(13) . 12_445
Na33 Si34 Na33 36.7(2) 7_454 12_445
Na12 Si34 Na33 95.98(13) 7_454 12_445
Na11 Si34 Na33 128.28(13) . 12_445
Si32 Si35 Si24 103.77(7) . 4_554
Si32 Si35 Si33 121.10(9) . .
Si24 Si35 Si33 105.44(7) 4_554 .
Si32 Si35 Si37 110.45(8) . 4_554
Si24 Si35 Si37 108.06(7) 4_554 4_554
Si33 Si35 Si37 107.26(8) . 4_554
Si32 Si35 Na32 66.25(13) . .
Si24 Si35 Na32 87.67(16) 4_554 .
Si33 Si35 Na32 65.16(12) . .
Si37 Si35 Na32 164.13(16) 4_554 .
Si32 Si35 Na33 74.86(13) . 4_554
Si24 Si35 Na33 57.76(13) 4_554 4_554
Si33 Si35 Na33 79.43(13) . 4_554
Si37 Si35 Na33 165.80(14) 4_554 4_554
Na32 Si35 Na33 30.04(19) . 4_554
Si32 Si35 Na23 62.50(8) . .
Si24 Si35 Na23 162.34(12) 4_554 .
Si33 Si35 Na23 91.67(11) . .
Si37 Si35 Na23 69.84(4) 4_554 .
Na32 Si35 Na23 95.83(15) . .
Na33 Si35 Na23 123.23(13) 4_554 .
Si32 Si35 Na12 168.85(9) . 12_455
Si24 Si35 Na12 66.77(7) 4_554 12_455
Si33 Si35 Na12 68.59(7) . 12_455
Si37 Si35 Na12 68.90(7) 4_554 12_455
Na32 Si35 Na12 117.51(14) . 12_455
Na33 Si35 Na12 103.24(13) 4_554 12_455
Na23 Si35 Na12 125.35(9) . 12_455
Si32 Si35 Na12 69.17(7) . .
Si24 Si35 Na12 66.18(7) 4_554 .
Si33 Si35 Na12 168.92(9) . .
Si37 Si35 Na12 70.25(7) 4_554 .
Na32 Si35 Na12 119.91(14) . .
Na33 Si35 Na12 100.72(13) 4_554 .
Na23 Si35 Na12 97.36(11) . .
Na12 Si35 Na12 100.79(10) 12_455 .
Si33 Si36 Si31 119.17(7) 11 2
Si33 Si36 Si24 106.77(8) 11 .
Si31 Si36 Si24 103.52(7) 2 .
Si33 Si36 Si38 110.69(9) 11 .
Si31 Si36 Si38 108.22(8) 2 .
Si24 Si36 Si38 107.73(7) . .
Si33 Si36 Na33 75.69(13) 11 .
Si31 Si36 Na33 75.59(13) 2 .
Si24 Si36 Na33 60.42(14) . .
Si38 Si36 Na33 168.11(15) . .
Si33 Si36 Na32 63.69(13) 11 11
Si31 Si36 Na32 66.04(13) 2 11
Si24 Si36 Na32 88.14(15) . 11
Si38 Si36 Na32 164.11(15) . 11
Na33 Si36 Na32 27.72(19) . 11
Si33 Si36 Na11 70.80(7) 11 .
Si31 Si36 Na11 168.85(10) 2 .
Si24 Si36 Na11 67.32(7) . .
Si38 Si36 Na11 70.27(5) . .
Na33 Si36 Na11 103.73(13) . .
Na32 Si36 Na11 118.34(13) 11 .
Si33 Si36 Na12 170.84(9) 11 4_544
Si31 Si36 Na12 69.06(7) 2 4_544
Si24 Si36 Na12 65.93(7) . 4_544
Si38 Si36 Na12 68.12(7) . 4_544
Na33 Si36 Na12 103.92(13) . 4_544
Na32 Si36 Na12 119.93(14) 11 4_544
Na11 Si36 Na12 100.66(10) . 4_544
Si31 Si37 Si23 106.09(7) . .
Si31 Si37 Si32 123.60(7) . 9_545
Si23 Si37 Si32 103.58(7) . 9_545
Si31 Si37 Si35 108.29(8) . 4_544
Si23 Si37 Si35 108.09(8) . 4_544
Si32 Si37 Si35 106.35(8) 9_545 4_544
Si31 Si37 Na32 68.06(13) . 9_545
Si23 Si37 Na32 88.65(16) . 9_545
Si32 Si37 Na32 65.90(14) 9_545 9_545
Si35 Si37 Na32 163.06(16) 4_544 9_545
Si31 Si37 Na12 69.05(7) . 10_554
Si23 Si37 Na12 67.57(7) . 10_554
Si32 Si37 Na12 167.00(8) 9_545 10_554
Si35 Si37 Na12 69.22(6) 4_544 10_554
Na32 Si37 Na12 121.61(15) 9_545 10_554
Si31 Si37 Na23 92.44(11) . 4_544
Si23 Si37 Na23 161.10(11) . 4_544
Si32 Si37 Na23 61.69(9) 9_545 4_544
Si35 Si37 Na23 68.30(5) 4_544 4_544
Na32 Si37 Na23 95.03(15) 9_545 4_544
Na12 Si37 Na23 124.45(8) 10_554 4_544
Si31 Si37 Na12 168.92(10) . 4_544
Si23 Si37 Na12 66.18(7) . 4_544
Si32 Si37 Na12 67.07(6) 9_545 4_544
Si35 Si37 Na12 68.51(6) 4_544 4_544
Na32 Si37 Na12 118.18(14) 9_545 4_544
Na12 Si37 Na12 100.14(10) 10_554 4_544
Na23 Si37 Na12 95.96(11) 4_544 4_544
Si34 Si38 Si24 106.32(8) 6 7_454
Si34 Si38 Si34 121.42(7) 6 .
Si24 Si38 Si34 104.73(8) 7_454 .
Si34 Si38 Si36 109.21(9) 6 .
Si24 Si38 Si36 107.75(8) 7_454 .
Si34 Si38 Si36 106.70(8) . .
Si34 Si38 Na22 68.72(6) 6 .
Si24 Si38 Na22 164.74(11) 7_454 .
Si34 Si38 Na22 68.37(5) . .
Si36 Si38 Na22 87.44(10) . .
Si34 Si38 Na33 80.16(14) 6 7_454
Si24 Si38 Na33 59.60(14) 7_454 7_454
Si34 Si38 Na33 74.69(13) . 7_454
Si36 Si38 Na33 166.63(15) . 7_454
Na22 Si38 Na33 105.14(15) . 7_454
Si34 Si38 Na12 69.36(6) 6 4_544
Si24 Si38 Na12 67.03(8) 7_454 4_544
Si34 Si38 Na12 168.71(8) . 4_544
Si36 Si38 Na12 70.18(6) . 4_544
Na22 Si38 Na12 121.52(8) . 4_544
Na33 Si38 Na12 105.78(13) 7_454 4_544
Si34 Si38 Na11 169.61(9) 6 .
Si24 Si38 Na11 66.42(7) 7_454 .
Si34 Si38 Na11 68.59(7) . .
Si36 Si38 Na11 67.83(5) . .
Na22 Si38 Na11 120.25(8) . .
Na33 Si38 Na11 101.22(13) 7_454 .
Na12 Si38 Na11 100.49(10) 4_544 .
Si11 Na11 Si12 180.00(10) . .
Si11 Na11 Si24 137.06(4) . 8_554
Si12 Na11 Si24 42.94(4) . 8_554
Si11 Na11 Si24 137.06(4) . 7_454
Si12 Na11 Si24 42.94(4) . 7_454
Si24 Na11 Si24 72.31(7) 8_554 7_454
Si11 Na11 Si24 137.06(4) . .
Si12 Na11 Si24 42.94(4) . .
Si24 Na11 Si24 72.31(7) 8_554 .
Si24 Na11 Si24 72.31(7) 7_454 .
Si11 Na11 Si22 42.84(4) . 8_554
Si12 Na11 Si22 137.16(4) . 8_554
Si24 Na11 Si22 107.78(4) 8_554 8_554
Si24 Na11 Si22 179.89(10) 7_454 8_554
Si24 Na11 Si22 107.75(4) . 8_554
Si11 Na11 Si22 42.84(4) . 7_454
Si12 Na11 Si22 137.16(4) . 7_454
Si24 Na11 Si22 107.75(4) 8_554 7_454
Si24 Na11 Si22 107.78(4) 7_454 7_454
Si24 Na11 Si22 179.89(10) . 7_454
Si22 Na11 Si22 72.15(7) 8_554 7_454
Si11 Na11 Si22 42.84(4) . .
Si12 Na11 Si22 137.16(4) . .
Si24 Na11 Si22 179.89(10) 8_554 .
Si24 Na11 Si22 107.75(4) 7_454 .
Si24 Na11 Si22 107.78(4) . .
Si22 Na11 Si22 72.15(7) 8_554 .
Si22 Na11 Si22 72.15(7) 7_454 .
Si11 Na11 Si36 108.16(6) . 7_454
Si12 Na11 Si36 71.84(6) . 7_454
Si24 Na11 Si36 71.48(6) 8_554 7_454
Si24 Na11 Si36 42.38(5) 7_454 7_454
Si24 Na11 Si36 111.82(9) . 7_454
Si22 Na11 Si36 137.59(8) 8_554 7_454
Si22 Na11 Si36 68.28(5) 7_454 7_454
Si22 Na11 Si36 108.51(5) . 7_454
Si11 Na11 Si36 108.16(6) . .
Si12 Na11 Si36 71.84(6) . .
Si24 Na11 Si36 111.82(9) 8_554 .
Si24 Na11 Si36 71.48(6) 7_454 .
Si24 Na11 Si36 42.38(5) . .
Si22 Na11 Si36 108.51(5) 8_554 .
Si22 Na11 Si36 137.59(8) 7_454 .
Si22 Na11 Si36 68.28(5) . .
Si36 Na11 Si36 110.75(6) 7_454 .
Si11 Na11 Si36 108.16(6) . 8_554
Si12 Na11 Si36 71.84(6) . 8_554
Si24 Na11 Si36 42.38(5) 8_554 8_554
Si24 Na11 Si36 111.82(9) 7_454 8_554
Si24 Na11 Si36 71.48(6) . 8_554
Si22 Na11 Si36 68.28(5) 8_554 8_554
Si22 Na11 Si36 108.51(5) 7_454 8_554
Si22 Na11 Si36 137.59(8) . 8_554
Si36 Na11 Si36 110.75(6) 7_454 8_554
Si36 Na11 Si36 110.75(6) . 8_554
Si11 Na11 Si34 70.62(7) . 8_554
Si12 Na11 Si34 109.38(7) . 8_554
Si24 Na11 Si34 109.58(5) 8_554 8_554
Si24 Na11 Si34 138.37(8) 7_454 8_554
Si24 Na11 Si34 69.26(5) . 8_554
Si22 Na11 Si34 41.65(5) 8_554 8_554
Si22 Na11 Si34 110.63(10) 7_454 8_554
Si22 Na11 Si34 70.43(6) . 8_554
Si36 Na11 Si34 178.75(12) 7_454 8_554
Si36 Na11 Si34 69.57(4) . 8_554
Si36 Na11 Si34 70.10(4) 8_554 8_554
Si12 Na12 Si11 179.11(6) 4_554 .
Si12 Na12 Si21 137.25(9) 4_554 .
Si11 Na12 Si21 42.20(6) . .
Si12 Na12 Si24 43.12(4) 4_554 4_554
Si11 Na12 Si24 136.00(6) . 4_554
Si21 Na12 Si24 107.48(6) . 4_554
Si12 Na12 Si24 43.09(5) 4_554 9
Si11 Na12 Si24 137.46(9) . 9
Si21 Na12 Si24 179.31(9) . 9
Si24 Na12 Si24 72.41(7) 4_554 9
Si12 Na12 Si22 136.99(9) 4_554 8_554
Si11 Na12 Si22 42.67(4) . 8_554
Si21 Na12 Si22 71.39(6) . 8_554
Si24 Na12 Si22 106.90(6) 4_554 8_554
Si24 Na12 Si22 107.97(8) 9 8_554
Si12 Na12 Si22 138.31(6) 4_554 .
Si11 Na12 Si22 42.56(4) . .
Si21 Na12 Si22 71.21(6) . .
Si24 Na12 Si22 178.54(8) 4_554 .
Si24 Na12 Si22 108.89(5) 9 .
Si22 Na12 Si22 72.15(7) 8_554 .
Si12 Na12 Si23 42.98(6) 4_554 4_554
Si11 Na12 Si23 137.34(9) . 4_554
Si21 Na12 Si23 108.11(8) . 4_554
Si24 Na12 Si23 72.57(6) 4_554 4_554
Si24 Na12 Si23 72.53(6) 9 4_554
Si22 Na12 Si23 179.17(7) 8_554 4_554
Si22 Na12 Si23 108.37(6) . 4_554
Si12 Na12 Si32 108.82(9) 4_554 7_454
Si11 Na12 Si32 71.17(7) . 7_454
Si21 Na12 Si32 42.20(5) . 7_454
Si24 Na12 Si32 108.88(8) 4_554 7_454
Si24 Na12 Si32 138.48(9) 9 7_454
Si22 Na12 Si32 110.85(8) 8_554 7_454
Si22 Na12 Si32 70.64(6) . 7_454
Si23 Na12 Si32 68.85(7) 4_554 7_454
Si12 Na12 Si31 109.65(8) 4_554 9
Si11 Na12 Si31 70.96(6) . 9
Si21 Na12 Si31 70.83(6) . 9
Si24 Na12 Si31 138.92(9) 4_554 9
Si24 Na12 Si31 109.71(6) 9 9
Si22 Na12 Si31 110.79(8) 8_554 9
Si22 Na12 Si31 41.51(5) . 9
Si23 Na12 Si31 69.54(7) 4_554 9
Si32 Na12 Si31 41.74(5) 7_454 9
Si12 Na12 Si33 110.24(7) 4_554 11
Si11 Na12 Si33 70.54(7) . 11
Si21 Na12 Si33 109.74(8) . 11
Si24 Na12 Si33 139.40(9) 4_554 11
Si24 Na12 Si33 70.17(6) 9 11
Si22 Na12 Si33 71.10(7) 8_554 11
Si22 Na12 Si33 41.54(5) . 11
Si23 Na12 Si33 109.73(6) 4_554 11
Si32 Na12 Si33 109.39(7) 7_454 11
Si31 Na12 Si33 70.39(5) 9 11
Si12 Na12 Si34 109.95(9) 4_554 8_554
Si11 Na12 Si34 70.30(7) . 8_554
Si21 Na12 Si34 109.76(9) . 8_554
Si24 Na12 Si34 109.66(8) 4_554 8_554
Si24 Na12 Si34 69.70(7) 9 8_554
Si22 Na12 Si34 41.75(5) 8_554 8_554
Si22 Na12 Si34 70.43(6) . 8_554
Si23 Na12 Si34 138.98(8) 4_554 8_554
Si32 Na12 Si34 138.31(10) 7_454 8_554
Si31 Na12 Si34 109.15(7) 9 8_554
Si33 Na12 Si34 41.56(5) 11 8_554
Na23 Na21 Na22 180.0(17) . 3_455
Na21 Na22 Na23 0(2) 3 3
Na21 Na22 Si38 126.77(9) 3 .
Na23 Na22 Si38 126.77(9) 3 .
Na21 Na22 Si38 126.77(9) 3 6
Na23 Na22 Si38 126.77(9) 3 6
Si38 Na22 Si38 87.85(13) . 6
Na21 Na22 Si38 126.77(9) 3 5
Na23 Na22 Si38 126.77(9) 3 5
Si38 Na22 Si38 87.85(13) . 5
Si38 Na22 Si38 87.85(13) 6 5
Na21 Na22 Si34 127.83(8) 3 .
Na23 Na22 Si34 127.83(8) 3 .
Si38 Na22 Si34 47.21(7) . .
Si38 Na22 Si34 105.40(16) 6 .
Si38 Na22 Si34 46.56(7) 5 .
Na21 Na22 Si34 127.83(8) 3 5
Na23 Na22 Si34 127.83(8) 3 5
Si38 Na22 Si34 105.40(16) . 5
Si38 Na22 Si34 46.56(7) 6 5
Si38 Na22 Si34 47.21(7) 5 5
Si34 Na22 Si34 86.32(12) . 5
Na21 Na22 Si34 127.83(8) 3 6
Na23 Na22 Si34 127.83(8) 3 6
Si38 Na22 Si34 46.56(7) . 6
Si38 Na22 Si34 47.21(7) 6 6
Si38 Na22 Si34 105.40(16) 5 6
Si34 Na22 Si34 86.32(12) . 6
Si34 Na22 Si34 86.32(12) 5 6
Na21 Na23 Na22 0(3) . 3_455
Na21 Na23 Si21 180(3) . .
Na22 Na23 Si21 180.00(13) 3_455 .
Na21 Na23 Si32 132.97(8) . .
Na22 Na23 Si32 132.97(8) 3_455 .
Si21 Na23 Si32 47.03(8) . .
Na21 Na23 Si32 132.97(8) . 8_554
Na22 Na23 Si32 132.97(8) 3_455 8_554
Si21 Na23 Si32 47.03(8) . 8_554
Si32 Na23 Si32 78.64(12) . 8_554
Na21 Na23 Si32 132.97(8) . 7_454
Na22 Na23 Si32 132.97(8) 3_455 7_454
Si21 Na23 Si32 47.03(8) . 7_454
Si32 Na23 Si32 78.64(12) . 7_454
Si32 Na23 Si32 78.64(12) 8_554 7_454
Na21 Na23 Si35 105.58(10) . .
Na22 Na23 Si35 105.58(10) 3_455 .
Si21 Na23 Si35 74.42(10) . .
Si32 Na23 Si35 42.85(5) . .
Si32 Na23 Si35 118.26(16) 8_554 .
Si32 Na23 Si35 73.16(8) 7_454 .
Na21 Na23 Si35 105.58(10) . 8_554
Na22 Na23 Si35 105.58(10) 3_455 8_554
Si21 Na23 Si35 74.42(10) . 8_554
Si32 Na23 Si35 73.16(8) . 8_554
Si32 Na23 Si35 42.85(5) 8_554 8_554
Si32 Na23 Si35 118.26(16) 7_454 8_554
Si35 Na23 Si35 113.06(8) . 8_554
Na21 Na23 Si35 105.58(10) . 7_454
Na22 Na23 Si35 105.58(10) 3_455 7_454
Si21 Na23 Si35 74.42(10) . 7_454
Si32 Na23 Si35 118.26(16) . 7_454
Si32 Na23 Si35 73.16(8) 8_554 7_454
Si32 Na23 Si35 42.85(5) 7_454 7_454
Si35 Na23 Si35 113.06(8) . 7_454
Si35 Na23 Si35 113.06(8) 8_554 7_454
Na21 Na23 Si37 104.60(10) . 5
Na22 Na23 Si37 104.60(10) 3_455 5
Si21 Na23 Si37 75.40(10) . 5
Si32 Na23 Si37 118.96(16) . 5
Si32 Na23 Si37 43.06(6) 8_554 5
Si32 Na23 Si37 74.40(8) 7_454 5
Si35 Na23 Si37 145.66(17) . 5
Si35 Na23 Si37 73.50(5) 8_554 5
Si35 Na23 Si37 41.86(4) 7_454 5
Na21 Na23 Si37 104.60(10) . 4_554
Na22 Na23 Si37 104.60(10) 3_455 4_554
Si21 Na23 Si37 75.40(10) . 4_554
Si32 Na23 Si37 74.40(8) . 4_554
Si32 Na23 Si37 118.96(16) 8_554 4_554
Si32 Na23 Si37 43.06(6) 7_454 4_554
Si35 Na23 Si37 41.86(4) . 4_554
Si35 Na23 Si37 145.66(17) 8_554 4_554
Si35 Na23 Si37 73.50(5) 7_454 4_554
Si37 Na23 Si37 113.87(8) 5 4_554
Na21 Na23 Si37 104.60(10) . 10_454
Na22 Na23 Si37 104.60(10) 3_455 10_454
Si21 Na23 Si37 75.40(10) . 10_454
Si32 Na23 Si37 43.06(6) . 10_454
Si32 Na23 Si37 74.40(8) 8_554 10_454
Si32 Na23 Si37 118.96(16) 7_454 10_454
Si35 Na23 Si37 73.50(5) . 10_454
Si35 Na23 Si37 41.86(4) 8_554 10_454
Si35 Na23 Si37 145.66(17) 7_454 10_454
Si37 Na23 Si37 113.87(8) 5 10_454
Si37 Na23 Si37 113.87(8) 4_554 10_454
Na33 Na31 Na33 109.9(10) 7_454 4_544
Na33 Na31 Na33 109.9(10) 7_454 12_445
Na33 Na31 Na33 109.9(10) 4_544 12_445
Na33 Na31 Na32 64.6(4) 7_454 6_455
Na33 Na31 Na32 174.3(13) 4_544 6_455
Na33 Na31 Na32 71.8(4) 12_445 6_455
Na33 Na31 Na32 71.8(4) 7_454 5_554
Na33 Na31 Na32 64.6(4) 4_544 5_554
Na33 Na31 Na32 174.3(13) 12_445 5_554
Na32 Na31 Na32 113.5(8) 6_455 5_554
Na33 Na31 Na32 174.3(13) 7_454 1_545
Na33 Na31 Na32 71.8(4) 4_544 1_545
Na33 Na31 Na32 64.6(4) 12_445 1_545
Na32 Na31 Na32 113.5(8) 6_455 1_545
Na32 Na31 Na32 113.5(8) 5_554 1_545
Na31 Na32 Na33 55.2(6) 1_565 12_455
Na31 Na32 Na33 52.0(5) 1_565 4_554
Na33 Na32 Na33 90.4(7) 12_455 4_554
Na31 Na32 Na32 33.2(4) 1_565 5_564
Na33 Na32 Na32 88.3(4) 12_455 5_564
Na33 Na32 Na32 37.8(4) 4_554 5_564
Na31 Na32 Na32 33.2(4) 1_565 6_465
Na33 Na32 Na32 42.3(4) 12_455 6_465
Na33 Na32 Na32 85.2(4) 4_554 6_465
Na32 Na32 Na32 60 5_564 6_465
Na31 Na32 Na33 2.8(7) 1_565 7_464
Na33 Na32 Na33 52.6(4) 12_455 7_464
Na33 Na32 Na33 52.9(4) 4_554 7_464
Na32 Na32 Na33 35.82(19) 5_564 7_464
Na32 Na32 Na33 32.37(19) 6_465 7_464
Na31 Na32 Si33 131.8(10) 1_565 .
Na33 Na32 Si33 92.0(4) 12_455 .
Na33 Na32 Si33 100.9(4) 4_554 .
Na32 Na32 Si33 138.8(3) 5_564 .
Na32 Na32 Si33 134.2(3) 6_465 .
Na33 Na32 Si33 129.7(3) 7_464 .
Na31 Na32 Si32 125.0(6) 1_565 .
Na33 Na32 Si32 176.8(5) 12_455 .
Na33 Na32 Si32 92.0(4) 4_554 .
Na32 Na32 Si32 92.1(3) 5_564 .
Na32 Na32 Si32 135.76(19) 6_465 .
Na33 Na32 Si32 127.7(3) 7_464 .
Si33 Na32 Si32 89.7(2) . .
Na31 Na32 Si35 133.2(6) 1_565 .
Na33 Na32 Si35 135.6(4) 12_455 .
Na33 Na32 Si35 81.2(4) 4_554 .
Na32 Na32 Si35 108.8(4) 5_564 .
Na32 Na32 Si35 166.3(3) 6_465 .
Na33 Na32 Si35 134.0(3) 7_464 .
Si33 Na32 Si35 48.06(12) . .
Si32 Na32 Si35 47.09(12) . .
Na31 Na32 Si37 123.3(10) 1_565 10_454
Na33 Na32 Si37 129.2(4) 12_455 10_454
Na33 Na32 Si37 130.9(4) 4_554 10_454
Na32 Na32 Si37 106.78(16) 5_564 10_454
Na32 Na32 Si37 104.73(18) 6_465 10_454
Na33 Na32 Si37 125.2(3) 7_464 10_454
Si33 Na32 Si37 104.6(3) . 10_454
Si32 Na32 Si37 47.63(12) . 10_454
Si35 Na32 Si37 85.7(2) . 10_454
Na31 Na32 Si31 121.8(6) 1_565 10_454
Na33 Na32 Si31 88.4(4) 12_455 10_454
Na33 Na32 Si31 172.3(5) 4_554 10_454
Na32 Na32 Si31 134.5(2) 5_564 10_454
Na32 Na32 Si31 88.8(3) 6_465 10_454
Na33 Na32 Si31 121.2(3) 7_464 10_454
Si33 Na32 Si31 86.7(2) . 10_454
Si32 Na32 Si31 89.0(2) . 10_454
Si35 Na32 Si31 104.9(3) . 10_454
Si37 Na32 Si31 46.43(11) 10_454 10_454
Na31 Na32 Si36 127.8(5) 1_565 12_455
Na33 Na32 Si36 72.8(4) 12_455 12_455
Na33 Na32 Si36 140.4(4) 4_554 12_455
Na32 Na32 Si36 161.1(3) 5_564 12_455
Na32 Na32 Si36 103.1(4) 6_465 12_455
Na33 Na32 Si36 125.3(3) 7_464 12_455
Si33 Na32 Si36 46.26(12) . 12_455
Si32 Na32 Si36 106.6(3) . 12_455
Si35 Na32 Si36 86.4(2) . 12_455
Si37 Na32 Si36 84.9(2) 10_454 12_455
Si31 Na32 Si36 45.96(11) 10_454 12_455
Na31 Na33 Na32 60.1(6) 4_554 11
Na31 Na33 Na32 56.2(5) 4_554 4_544
Na32 Na33 Na32 99.9(7) 11 4_544
Na31 Na33 Na33 35.1(5) 4_554 10_554
Na32 Na33 Na33 95.2(4) 11 10_554
Na32 Na33 Na33 42.2(4) 4_544 10_554
Na31 Na33 Na33 35.1(5) 4_554 9
Na32 Na33 Na33 47.4(4) 11 9
Na32 Na33 Na33 91.2(4) 4_544 9
Na33 Na33 Na33 60 10_554 9
Na31 Na33 Na32 2.9(7) 4_554 8_654
Na32 Na33 Na32 59.3(4) 11 8_654
Na32 Na33 Na32 59.0(4) 4_544 8_654
Na33 Na33 Na32 36.0(2) 10_554 8_654
Na33 Na33 Na32 32.2(2) 9 8_654
Na31 Na33 Si24 170.6(4) 4_554 .
Na32 Na33 Si24 128.6(5) 11 .
Na32 Na33 Si24 115.7(4) 4_544 .
Na33 Na33 Si24 136.1(4) 10_554 .
Na33 Na33 Si24 151.8(3) 9 .
Na32 Na33 Si24 172.0(3) 8_654 .
Na31 Na33 Si36 139.4(7) 4_554 .
Na32 Na33 Si36 79.5(4) 11 .
Na32 Na33 Si36 134.7(4) 4_544 .
Na33 Na33 Si36 173.5(2) 10_554 .
Na33 Na33 Si36 117.4(4) 9 .
Na32 Na33 Si36 138.8(3) 8_654 .
Si24 Na33 Si36 49.16(12) . .
Na31 Na33 Si38 129.9(10) 4_554 8_554
Na32 Na33 Si38 134.7(4) 11 8_554
Na32 Na33 Si38 122.4(4) 4_544 8_554
Na33 Na33 Si38 105.12(19) 10_554 8_554
Na33 Na33 Si38 111.06(14) 9 8_554
Na32 Na33 Si38 128.1(3) 8_654 8_554
Si24 Na33 Si38 48.15(12) . 8_554
Si36 Na33 Si38 81.31(18) . 8_554
Na31 Na33 Si35 125.0(5) 4_554 4_544
Na32 Na33 Si35 137.2(4) 11 4_544
Na32 Na33 Si35 68.7(4) 4_544 4_544
Na33 Na33 Si35 100.6(4) 10_554 4_544
Na33 Na33 Si35 159.5(4) 9 4_544
Na32 Na33 Si35 127.7(3) 8_654 4_544
Si24 Na33 Si35 47.21(11) . 4_544
Si36 Na33 Si35 81.25(17) . 4_544
Si38 Na33 Si35 78.59(17) 8_554 4_544
Na31 Na33 Si33 111.7(4) 4_554 11
Na32 Na33 Si33 62.0(4) 11 11
Na32 Na33 Si33 161.6(4) 4_544 11
Na33 Na33 Si33 136.6(3) 10_554 11
Na33 Na33 Si33 78.8(3) 9 11
Na32 Na33 Si33 109.3(2) 8_654 11
Si24 Na33 Si33 77.34(17) . 11
Si36 Na33 Si33 43.62(10) . 11
Si38 Na33 Si33 75.88(15) 8_554 11
Si35 Na33 Si33 121.6(2) 4_544 11
Na31 Na33 Si31 108.5(9) 4_554 2
Na32 Na33 Si31 65.6(4) 11 2
Na32 Na33 Si31 94.0(3) 4_544 2
Na33 Na33 Si31 130.39(13) 10_554 2
Na33 Na33 Si31 112.7(3) 9 2
Na32 Na33 Si31 109.8(2) 8_654 2
Si24 Na33 Si31 75.62(17) . 2
Si36 Na33 Si31 43.97(10) . 2
Si38 Na33 Si31 121.1(2) 8_554 2
Si35 Na33 Si31 73.94(14) 4_544 2
Si33 Na33 Si31 76.05(15) 11 2

loop_
_geom_bond_atom_site_label_1
_geom_bond_atom_site_label_2
_geom_bond_distance
_geom_bond_site_symmetry_2
Si11 Si21 2.330(3) .
Si11 Si22 2.3637(18) 7_454
Si11 Si22 2.3637(18) 8_554
Si11 Si22 2.3637(18) .
Si11 Na11 3.176(4) .
Si11 Na12 3.211(3) .
Si11 Na12 3.211(3) 8_554
Si11 Na12 3.211(3) 7_454
Si12 Si24 2.3760(18) .
Si12 Si24 2.3760(18) 7_454
Si12 Si24 2.3760(18) 8_554
Si12 Si23 2.380(3) .
Si12 Na12 3.188(3) 5_554
Si12 Na12 3.188(3) 4_544
Si12 Na12 3.188(3) 10_554
Si12 Na11 3.208(4) .
Si21 Si32 2.3779(17) .
Si21 Si32 2.3779(17) 8_554
Si21 Si32 2.3779(17) 7_454
Si21 Na23 2.847(6) .
Si21 Na12 3.261(3) 8_554
Si21 Na12 3.261(3) .
Si21 Na12 3.261(3) 7_454
Si22 Si31 2.358(2) 9
Si22 Si33 2.359(2) 11
Si22 Si34 2.369(2) .
Si22 Na12 3.282(3) 7_454
Si22 Na11 3.290(3) .
Si22 Na12 3.297(3) .
Si23 Si37 2.3856(17) .
Si23 Si37 2.3856(17) 8_554
Si23 Si37 2.3856(17) 7_454
Si23 Na12 3.303(3) 5_554
Si23 Na12 3.303(3) 10_554
Si23 Na12 3.303(3) 4_544
Si24 Si38 2.379(2) 8_554
Si24 Si35 2.390(2) 4_544
Si24 Si36 2.396(2) .
Si24 Na33 2.755(7) .
Si24 Na12 3.275(3) 4_544
Si24 Na12 3.278(3) 10_554
Si24 Na11 3.280(3) .
Si31 Si22 2.358(2) 10_554
Si31 Si37 2.365(2) .
Si31 Si36 2.3817(19) 2_554
Si31 Si32 2.385(2) 3_554
Si31 Na32 3.028(7) 9_545
Si31 Na33 3.323(7) 2_554
Si31 Na12 3.353(3) 10_554
Si31 Na12 3.393(2) 3_554
Si32 Si35 2.367(2) .
Si32 Si31 2.385(2) 3_454
Si32 Si37 2.394(3) 10_454
Si32 Na32 2.958(7) .
Si32 Na23 3.087(4) .
Si32 Na12 3.340(3) 8_554
Si32 Na12 3.384(2) .
Si32 Na33 3.407(6) 4_554
Si33 Si22 2.359(2) 12_455
Si33 Si36 2.361(3) 12_455
Si33 Si34 2.383(2) 5_565
Si33 Si35 2.4011(18) .
Si33 Na32 2.929(7) .
Si33 Na33 3.316(7) 12_455
Si33 Na12 3.354(3) 12_455
Si33 Na11 3.403(2) 2_465
Si34 Si38 2.364(2) 5
Si34 Si33 2.383(2) 6_455
Si34 Si38 2.395(3) .
Si34 Na22 3.034(3) .
Si34 Na33 3.338(6) 7_454
Si34 Na12 3.364(3) 7_454
Si34 Na11 3.3707(19) .
Si34 Na33 3.519(7) 12_445
Si35 Si24 2.390(2) 4_554
Si35 Si37 2.411(2) 4_554
Si35 Na32 2.967(8) .
Si35 Na33 3.146(7) 4_554
Si35 Na23 3.356(2) .
Si35 Na12 3.376(2) 12_455
Si35 Na12 3.403(2) .
Si36 Si33 2.361(3) 11
Si36 Si31 2.3817(19) 2
Si36 Si38 2.414(2) .
Si36 Na33 2.984(7) .
Si36 Na32 3.072(7) 11
Si36 Na11 3.3474(19) .
Si36 Na12 3.414(3) 4_544
Si37 Si32 2.394(3) 9_545
Si37 Si35 2.411(2) 4_544
Si37 Na32 2.971(7) 9_545
Si37 Na12 3.369(2) 10_554
Si37 Na23 3.391(2) 4_544
Si37 Na12 3.442(3) 4_544
Si38 Si34 2.364(2) 6
Si38 Si24 2.379(2) 7_454
Si38 Na22 2.944(3) .
Si38 Na33 3.042(7) 7_454
Si38 Na12 3.367(3) 4_544
Si38 Na11 3.4024(18) .
Na11 Si24 3.280(3) 8_554
Na11 Si24 3.280(3) 7_454
Na11 Si22 3.290(3) 8_554
Na11 Si22 3.290(3) 7_454
Na11 Si36 3.3474(19) 7_454
Na11 Si36 3.3474(19) 8_554
Na11 Si34 3.3707(19) 8_554
Na12 Si12 3.188(3) 4_554
Na12 Si24 3.275(3) 4_554
Na12 Si24 3.278(3) 9
Na12 Si22 3.282(3) 8_554
Na12 Si23 3.303(3) 4_554
Na12 Si32 3.340(3) 7_454
Na12 Si31 3.353(3) 9
Na12 Si33 3.354(3) 11
Na12 Si34 3.364(3) 8_554
Na21 Na23 1.35(4) .
Na21 Na22 1.40(4) 3_455
Na22 Na21 1.40(4) 3
Na22 Na23 2.741(7) 3
Na22 Si38 2.944(3) 6
Na22 Si38 2.944(3) 5
Na22 Si34 3.034(3) 5
Na22 Si34 3.034(3) 6
Na23 Na22 2.741(7) 3_455
Na23 Si32 3.087(4) 8_554
Na23 Si32 3.087(4) 7_454
Na23 Si35 3.356(2) 8_554
Na23 Si35 3.356(2) 7_454
Na23 Si37 3.391(2) 5
Na23 Si37 3.391(2) 4_554
Na23 Si37 3.391(2) 10_454
Na31 Na33 1.322(10) 7_454
Na31 Na33 1.322(10) 4_544
Na31 Na33 1.322(10) 12_445
Na31 Na32 1.395(10) 6_455
Na31 Na32 1.395(10) 5_554
Na31 Na32 1.395(10) 1_545
Na32 Na31 1.395(10) 1_565
Na32 Na33 1.453(10) 12_455
Na32 Na33 1.594(10) 4_554
Na32 Na32 2.334(14) 5_564
Na32 Na32 2.334(14) 6_465
Na32 Na33 2.714(10) 7_464
Na32 Si37 2.971(7) 10_454
Na32 Si31 3.028(7) 10_454
Na32 Si36 3.072(7) 12_455
Na33 Na31 1.322(10) 4_554
Na33 Na32 1.453(10) 11
Na33 Na32 1.594(10) 4_544
Na33 Na33 2.164(12) 10_554
Na33 Na33 2.164(12) 9
Na33 Na32 2.714(10) 8_654
Na33 Si38 3.042(7) 8_554
Na33 Si35 3.146(7) 4_544
Na33 Si33 3.316(7) 11
Na33 Si31 3.323(7) 2
